data_4027070
loop_
_publ_author_name
'James E. Taylor'
'Matthew D. Jones'
'Jonathan M. J. Williams'
'Steven D. Bull'

_publ_contact_author
;      Steven D. Bull
        University of Bath
        Department of Chemistry
        Bath, BA2 7AY
        United Kingdom
;
_publ_contact_author_email s.d.bull@bath.ac.uk
_publ_contact_author_fax '# 44 1225 82 6231'
_publ_contact_author_phone '# 44 1225 38 3551'
_publ_section_title
;
 N-Acyl DBN Tetraphenylborate Salts as N-Acylating Agents
;
_journal_name_full 'Journal of Organic Chemistry'
_journal_page_first 2808
_journal_page_last 2818
_journal_paper_doi 10.1021/jo202647f
_journal_volume 77
_journal_year 2012
_chemical_formula_moiety 'C24 H20 B, C14 H17 N2 O, 0.5(C6 H14)'
_chemical_formula_sum 'C41 H44 B N2 O'
_chemical_formula_weight 591.59
_chemical_name_systematic
;
 ?
;
_space_group_IT_number 14
_symmetry_cell_setting monoclinic
_symmetry_space_group_name_Hall '-P 2yn'
_symmetry_space_group_name_H-M 'P 1 21/n 1'
_atom_sites_solution_hydrogens geom
_atom_sites_solution_primary direct
_atom_sites_solution_secondary difmap
_audit_creation_method SHELXL-97
_cell_angle_alpha 90.00
_cell_angle_beta 104.199(14)
_cell_angle_gamma 90.00
_cell_formula_units_Z 4
_cell_length_a 10.969(4)
_cell_length_b 19.154(3)
_cell_length_c 15.685(2)
_cell_measurement_reflns_used 17800
_cell_measurement_temperature 150(2)
_cell_measurement_theta_max 24.11
_cell_measurement_theta_min 3.51
_cell_volume 3194.7(13)
_computing_cell_refinement 'HKL Scalepack (Otwinski & Minor, 1997)'
_computing_data_collection 'Collect (Nonius BV, 1997-2000)'
_computing_data_reduction 'HKL Denzo & Scalepack (Otwinski & Minor 1997)'
_computing_molecular_graphics 'Ortep-3 for Windows (Farrugia, 1997)'
_computing_publication_material 'WinGX publication routines (Farrugia, 1999)'
_computing_structure_refinement 'SHELXL-97 (Sheldrick, 1997)'
_computing_structure_solution
;
 SIR97- Altomare A., Burla M.C., Camalli M., Cascarano G.L., Giacovazzo C. ,
 Guagliardi A., Moliterni A.G.G., Polidori G.,Spagna R.
 (1999) J. Appl. Cryst. 32, 115-119.
;
_diffrn_ambient_temperature 150(2)
_diffrn_measured_fraction_theta_full 0.993
_diffrn_measured_fraction_theta_max 0.993
_diffrn_measurement_device_type 'nonius kappa ccd'
_diffrn_measurement_method ccd
_diffrn_radiation_monochromator graphite
_diffrn_radiation_source 'fine-focus sealed tube'
_diffrn_radiation_type MoK\a
_diffrn_radiation_wavelength 0.71073
_diffrn_reflns_av_R_equivalents 0.1163
_diffrn_reflns_av_sigmaI/netI 0.0690
_diffrn_reflns_limit_h_max 12
_diffrn_reflns_limit_h_min -12
_diffrn_reflns_limit_k_max 22
_diffrn_reflns_limit_k_min -22
_diffrn_reflns_limit_l_max 18
_diffrn_reflns_limit_l_min -17
_diffrn_reflns_number 23047
_diffrn_reflns_theta_full 24.12
_diffrn_reflns_theta_max 24.12
_diffrn_reflns_theta_min 3.59
_exptl_absorpt_coefficient_mu 0.072
_exptl_absorpt_correction_T_max 0.9928
_exptl_absorpt_correction_T_min 0.9928
_exptl_absorpt_correction_type multi-scan
_exptl_crystal_colour colourless
_exptl_crystal_density_diffrn 1.230
_exptl_crystal_description block
_exptl_crystal_F_000 1268
_exptl_crystal_size_max 0.10
_exptl_crystal_size_mid 0.10
_exptl_crystal_size_min 0.10
_refine_diff_density_max 0.898
_refine_diff_density_min -0.525
_refine_diff_density_rms 0.067
_refine_ls_extinction_coef 0.016(3)
_refine_ls_extinction_expression Fc^*^=kFc[1+0.001xFc^2^\l^3^/sin(2\q)]^-1/4^
_refine_ls_extinction_method SHELXL
_refine_ls_goodness_of_fit_ref 1.040
_refine_ls_hydrogen_treatment constr
_refine_ls_matrix_type full
_refine_ls_number_parameters 392
_refine_ls_number_reflns 5057
_refine_ls_number_restraints 5
_refine_ls_restrained_S_all 1.064
_refine_ls_R_factor_all 0.1218
_refine_ls_R_factor_gt 0.0796
_refine_ls_shift/su_max 0.000
_refine_ls_shift/su_mean 0.000
_refine_ls_structure_factor_coef Fsqd
_refine_ls_weighting_details 'calc w=1/[\s^2^(Fo^2^)+(0.1319P)^2^+3.3305P] where P=(Fo^2^+2Fc^2^)/3'
_refine_ls_weighting_scheme calc
_refine_ls_wR_factor_gt 0.2174
_refine_ls_wR_factor_ref 0.2585
_reflns_number_gt 3321
_reflns_number_total 5057
_reflns_threshold_expression >2sigma(I)
_cod_data_source_file jo202647f_si_002.cif
_cod_data_source_block h10mdj18
_cod_database_code 4027070

loop_
_symmetry_equiv_pos_as_xyz
'x, y, z'
'-x+1/2, y+1/2, -z+1/2'
'-x, -y, -z'
'x-1/2, -y-1/2, z-1/2'

loop_
_atom_site_label
_atom_site_type_symbol
_atom_site_fract_x
_atom_site_fract_y
_atom_site_fract_z
_atom_site_U_iso_or_equiv
_atom_site_adp_type
_atom_site_occupancy
_atom_site_symmetry_multiplicity
_atom_site_calc_flag
_atom_site_refinement_flags
O1 O -0.1246(3) 0.01202(16) 0.06165(19) 0.0549(8) Uani 1 1 d .
N1 N -0.1207(3) 0.08871(18) 0.1716(2) 0.0425(9) Uani 1 1 d .
C1 C -0.0700(4) 0.0315(2) 0.1343(3) 0.0459(11) Uani 1 1 d .
B1 B 0.2990(5) 0.2113(2) 0.0239(3) 0.0424(11) Uani 1 1 d .
N2 N -0.1025(3) 0.19452(17) 0.2448(2) 0.0413(8) Uani 1 1 d .
C2 C -0.2565(4) 0.1023(2) 0.1361(3) 0.0466(10) Uani 1 1 d .
H2A H -0.3017 0.0576 0.1198 0.056 Uiso 1 1 calc R
H2B H -0.2693 0.1316 0.0826 0.056 Uiso 1 1 calc R
C3 C -0.3077(4) 0.1393(2) 0.2049(3) 0.0492(11) Uani 1 1 d .
H3A H -0.3982 0.1493 0.1811 0.059 Uiso 1 1 calc R
H3B H -0.2989 0.1088 0.2571 0.059 Uiso 1 1 calc R
C4 C -0.2376(4) 0.2064(2) 0.2313(3) 0.0511(11) Uani 1 1 d .
H4A H -0.2660 0.2419 0.1848 0.061 Uiso 1 1 calc R
H4B H -0.2554 0.2241 0.2863 0.061 Uiso 1 1 calc R
C5 C -0.0110(4) 0.2454(2) 0.2922(3) 0.0516(11) Uani 1 1 d .
H5A H -0.0121 0.2474 0.3551 0.062 Uiso 1 1 calc R
H5B H -0.0285 0.2925 0.2662 0.062 Uiso 1 1 calc R
C6 C 0.1131(5) 0.2183(3) 0.2815(4) 0.0615(13) Uani 1 1 d .
H6A H 0.1762 0.2182 0.3387 0.074 Uiso 1 1 calc R
H6B H 0.1447 0.2479 0.2398 0.074 Uiso 1 1 calc R
C7 C 0.0895(4) 0.1449(2) 0.2463(3) 0.0503(11) Uani 1 1 d .
H7A H 0.1266 0.1377 0.1955 0.060 Uiso 1 1 calc R
H7B H 0.1254 0.1102 0.2924 0.060 Uiso 1 1 calc R
C8 C -0.0501(4) 0.1395(2) 0.2192(2) 0.0399(10) Uani 1 1 d .
C9 C 0.0390(4) -0.0065(2) 0.1889(3) 0.0440(10) Uani 1 1 d .
C10 C 0.0471(5) -0.0229(2) 0.2758(3) 0.0540(12) Uani 1 1 d .
H10 H -0.0137 -0.0053 0.3042 0.065 Uiso 1 1 calc R
C11 C 0.1435(5) -0.0649(3) 0.3215(3) 0.0617(14) Uani 1 1 d .
H11 H 0.1479 -0.0770 0.3809 0.074 Uiso 1 1 calc R
C12 C 0.2327(5) -0.0893(3) 0.2811(3) 0.0610(13) Uani 1 1 d .
H12 H 0.2996 -0.1175 0.3131 0.073 Uiso 1 1 calc R
C13 C 0.2260(5) -0.0729(2) 0.1943(3) 0.0573(12) Uani 1 1 d .
H13 H 0.2883 -0.0898 0.1668 0.069 Uiso 1 1 calc R
C14 C 0.1290(4) -0.0320(2) 0.1474(3) 0.0475(11) Uani 1 1 d .
H14 H 0.1234 -0.0213 0.0875 0.057 Uiso 1 1 calc R
C15 C 0.1497(4) 0.2233(2) 0.0175(2) 0.0392(9) Uani 1 1 d .
C16 C 0.1025(4) 0.2865(2) 0.0409(3) 0.0512(11) Uani 1 1 d .
H16 H 0.1580 0.3251 0.0557 0.061 Uiso 1 1 calc R
C17 C -0.0223(5) 0.2948(2) 0.0431(3) 0.0576(13) Uani 1 1 d .
H17 H -0.0499 0.3385 0.0602 0.069 Uiso 1 1 calc R
C18 C -0.1066(5) 0.2409(2) 0.0210(3) 0.0521(11) Uani 1 1 d .
H18 H -0.1923 0.2470 0.0216 0.062 Uiso 1 1 calc R
C19 C -0.0639(4) 0.1777(2) -0.0020(3) 0.0461(11) Uani 1 1 d .
H19 H -0.1206 0.1396 -0.0171 0.055 Uiso 1 1 calc R
C20 C 0.0610(4) 0.1692(2) -0.0031(3) 0.0445(10) Uani 1 1 d .
H20 H 0.0879 0.1249 -0.0186 0.053 Uiso 1 1 calc R
C21 C 0.3548(4) 0.1834(2) 0.1254(3) 0.0404(10) Uani 1 1 d .
C22 C 0.3968(4) 0.2302(2) 0.1956(3) 0.0472(11) Uani 1 1 d .
H22 H 0.3994 0.2786 0.1830 0.057 Uiso 1 1 calc R
C23 C 0.4343(4) 0.2088(3) 0.2819(3) 0.0512(11) Uani 1 1 d .
H23 H 0.4616 0.2423 0.3272 0.061 Uiso 1 1 calc R
C24 C 0.4324(4) 0.1389(3) 0.3027(3) 0.0524(12) Uani 1 1 d .
H24 H 0.4594 0.1239 0.3621 0.063 Uiso 1 1 calc R
C25 C 0.3913(4) 0.0914(3) 0.2368(3) 0.0524(12) Uani 1 1 d .
H25 H 0.3885 0.0432 0.2505 0.063 Uiso 1 1 calc R
C26 C 0.3534(4) 0.1134(2) 0.1496(3) 0.0452(10) Uani 1 1 d .
H26 H 0.3257 0.0795 0.1049 0.054 Uiso 1 1 calc R
C27 C 0.3737(4) 0.2822(2) 0.0056(3) 0.0437(10) Uani 1 1 d .
C28 C 0.5035(4) 0.2885(2) 0.0392(3) 0.0520(11) Uani 1 1 d .
H28 H 0.5471 0.2514 0.0739 0.062 Uiso 1 1 calc R
C29 C 0.5717(5) 0.3461(3) 0.0244(3) 0.0594(13) Uani 1 1 d .
H29 H 0.6593 0.3487 0.0508 0.071 Uiso 1 1 calc R
C30 C 0.5127(5) 0.3995(2) -0.0286(3) 0.0589(13) Uani 1 1 d .
H30 H 0.5589 0.4389 -0.0400 0.071 Uiso 1 1 calc R
C31 C 0.3844(5) 0.3946(2) -0.0649(3) 0.0547(12) Uani 1 1 d .
H31 H 0.3420 0.4311 -0.1014 0.066 Uiso 1 1 calc R
C32 C 0.3179(4) 0.3373(2) -0.0486(3) 0.0476(11) Uani 1 1 d .
H32 H 0.2304 0.3351 -0.0753 0.057 Uiso 1 1 calc R
C33 C 0.3236(4) 0.1546(2) -0.0495(3) 0.0428(10) Uani 1 1 d .
C34 C 0.4335(5) 0.1143(2) -0.0349(3) 0.0553(12) Uani 1 1 d .
H34 H 0.4906 0.1165 0.0213 0.066 Uiso 1 1 calc R
C35 C 0.4633(6) 0.0715(2) -0.0979(4) 0.0662(15) Uani 1 1 d .
H35 H 0.5392 0.0453 -0.0844 0.079 Uiso 1 1 calc R
C36 C 0.3825(6) 0.0668(3) -0.1803(4) 0.0707(16) Uani 1 1 d .
H36 H 0.4020 0.0377 -0.2242 0.085 Uiso 1 1 calc R
C37 C 0.2740(5) 0.1047(2) -0.1973(3) 0.0597(13) Uani 1 1 d .
H37 H 0.2174 0.1020 -0.2538 0.072 Uiso 1 1 calc R
C38 C 0.2446(5) 0.1476(2) -0.1330(3) 0.0485(11) Uani 1 1 d .
H38 H 0.1677 0.1728 -0.1470 0.058 Uiso 1 1 calc R
C100 C -0.0143(7) 0.4880(6) 0.0391(4) 0.148(4) Uiso 1 1 d D
H10A H 0.0209 0.5208 0.0877 0.178 Uiso 1 1 calc R
H10B H 0.0248 0.4417 0.0550 0.178 Uiso 1 1 calc R
C101 C -0.1505(8) 0.4827(7) 0.0272(7) 0.174(4) Uiso 1 1 d D
H10C H -0.1851 0.4434 -0.0124 0.209 Uiso 1 1 calc R
H10D H -0.1928 0.5264 0.0022 0.209 Uiso 1 1 calc R
C102 C -0.1682(17) 0.4700(14) 0.1191(11) 0.343(12) Uiso 1 1 d D
H10E H -0.2581 0.4660 0.1164 0.515 Uiso 1 1 calc R
H10F H -0.1325 0.5092 0.1573 0.515 Uiso 1 1 calc R
H10G H -0.1254 0.4267 0.1428 0.515 Uiso 1 1 calc R

loop_
_atom_site_aniso_label
_atom_site_aniso_U_11
_atom_site_aniso_U_22
_atom_site_aniso_U_33
_atom_site_aniso_U_23
_atom_site_aniso_U_13
_atom_site_aniso_U_12
O1 0.064(2) 0.0545(18) 0.0455(18) -0.0044(14) 0.0117(16) -0.0002(16)
N1 0.039(2) 0.0454(19) 0.0445(19) -0.0010(16) 0.0127(16) 0.0018(16)
C1 0.054(3) 0.046(2) 0.042(2) -0.0024(19) 0.018(2) -0.004(2)
B1 0.042(3) 0.041(2) 0.046(3) -0.001(2) 0.012(2) -0.002(2)
N2 0.041(2) 0.0438(19) 0.0417(18) -0.0028(15) 0.0158(16) 0.0018(16)
C2 0.038(2) 0.052(3) 0.049(2) 0.001(2) 0.0097(19) -0.004(2)
C3 0.038(3) 0.061(3) 0.051(2) 0.005(2) 0.015(2) 0.002(2)
C4 0.042(3) 0.058(3) 0.055(3) -0.003(2) 0.017(2) 0.009(2)
C5 0.048(3) 0.050(3) 0.058(3) -0.010(2) 0.015(2) -0.006(2)
C6 0.050(3) 0.059(3) 0.079(3) -0.011(3) 0.022(2) -0.005(2)
C7 0.036(3) 0.059(3) 0.058(3) -0.008(2) 0.015(2) 0.000(2)
C8 0.041(2) 0.045(2) 0.037(2) 0.0043(18) 0.0158(18) 0.0000(19)
C9 0.057(3) 0.036(2) 0.042(2) -0.0031(18) 0.017(2) -0.003(2)
C10 0.067(3) 0.051(3) 0.047(3) 0.000(2) 0.020(2) 0.002(2)
C11 0.085(4) 0.054(3) 0.047(3) 0.007(2) 0.018(3) 0.004(3)
C12 0.066(3) 0.051(3) 0.065(3) 0.012(2) 0.014(3) 0.008(2)
C13 0.058(3) 0.054(3) 0.062(3) -0.007(2) 0.019(2) 0.003(2)
C14 0.056(3) 0.044(2) 0.045(2) -0.0031(19) 0.017(2) -0.001(2)
C15 0.043(2) 0.039(2) 0.035(2) -0.0003(17) 0.0103(17) 0.0024(18)
C16 0.054(3) 0.046(2) 0.057(3) -0.010(2) 0.020(2) -0.006(2)
C17 0.059(3) 0.046(3) 0.075(3) -0.003(2) 0.031(3) 0.013(2)
C18 0.050(3) 0.053(3) 0.058(3) 0.008(2) 0.022(2) 0.007(2)
C19 0.041(3) 0.052(3) 0.047(2) 0.000(2) 0.015(2) -0.005(2)
C20 0.049(3) 0.039(2) 0.050(2) 0.0007(18) 0.020(2) -0.0002(19)
C21 0.029(2) 0.045(2) 0.049(2) -0.0030(18) 0.0140(18) 0.0009(18)
C22 0.041(3) 0.049(2) 0.053(3) -0.002(2) 0.014(2) 0.002(2)
C23 0.044(3) 0.064(3) 0.047(2) -0.007(2) 0.015(2) 0.001(2)
C24 0.042(3) 0.068(3) 0.050(3) 0.005(2) 0.016(2) 0.001(2)
C25 0.044(3) 0.054(3) 0.061(3) 0.014(2) 0.017(2) 0.000(2)
C26 0.038(2) 0.047(2) 0.054(3) 0.003(2) 0.016(2) 0.0004(19)
C27 0.045(3) 0.044(2) 0.045(2) -0.0031(19) 0.0155(19) 0.002(2)
C28 0.048(3) 0.050(3) 0.061(3) 0.005(2) 0.017(2) -0.001(2)
C29 0.054(3) 0.059(3) 0.068(3) 0.005(2) 0.022(2) -0.011(2)
C30 0.073(4) 0.051(3) 0.058(3) -0.003(2) 0.025(3) -0.018(2)
C31 0.069(4) 0.048(3) 0.049(3) 0.007(2) 0.018(2) -0.002(2)
C32 0.051(3) 0.049(2) 0.044(2) -0.0024(19) 0.014(2) -0.003(2)
C33 0.046(3) 0.039(2) 0.048(2) -0.0008(18) 0.021(2) -0.0053(19)
C34 0.054(3) 0.056(3) 0.062(3) -0.002(2) 0.026(2) 0.004(2)
C35 0.072(4) 0.051(3) 0.093(4) 0.001(3) 0.052(3) 0.009(3)
C36 0.098(5) 0.049(3) 0.084(4) -0.015(3) 0.060(4) -0.009(3)
C37 0.073(4) 0.056(3) 0.059(3) -0.012(2) 0.032(3) -0.021(3)
C38 0.058(3) 0.042(2) 0.051(3) -0.0047(19) 0.025(2) -0.007(2)

loop_
_atom_type_symbol
_atom_type_description
_atom_type_scat_dispersion_real
_atom_type_scat_dispersion_imag
_atom_type_scat_source
C C 0.0033 0.0016 'International Tables Vol C Tables 4.2.6.8 and 6.1.1.4'
H H 0.0000 0.0000 'International Tables Vol C Tables 4.2.6.8 and 6.1.1.4'
O O 0.0106 0.0060 'International Tables Vol C Tables 4.2.6.8 and 6.1.1.4'
B B 0.0013 0.0007 'International Tables Vol C Tables 4.2.6.8 and 6.1.1.4'
N N 0.0061 0.0033 'International Tables Vol C Tables 4.2.6.8 and 6.1.1.4'

loop_
_geom_angle_atom_site_label_1
_geom_angle_atom_site_label_2
_geom_angle_atom_site_label_3
_geom_angle
_geom_angle_site_symmetry_1
C8 N1 C1 123.7(4) .
C8 N1 C2 118.1(3) .
C1 N1 C2 116.1(3) .
O1 C1 N1 118.3(4) .
O1 C1 C9 122.5(4) .
N1 C1 C9 118.9(4) .
C15 B1 C21 103.6(3) .
C15 B1 C27 114.0(4) .
C21 B1 C27 110.6(3) .
C15 B1 C33 112.5(3) .
C21 B1 C33 112.1(3) .
C27 B1 C33 104.2(3) .
C8 N2 C4 125.9(4) .
C8 N2 C5 113.2(4) .
C4 N2 C5 120.9(3) .
N1 C2 C3 109.2(3) .
N1 C2 H2A 109.8 .
C3 C2 H2A 109.8 .
N1 C2 H2B 109.8 .
C3 C2 H2B 109.8 .
H2A C2 H2B 108.3 .
C4 C3 C2 110.1(4) .
C4 C3 H3A 109.6 .
C2 C3 H3A 109.6 .
C4 C3 H3B 109.6 .
C2 C3 H3B 109.6 .
H3A C3 H3B 108.2 .
N2 C4 C3 109.8(4) .
N2 C4 H4A 109.7 .
C3 C4 H4A 109.7 .
N2 C4 H4B 109.7 .
C3 C4 H4B 109.7 .
H4A C4 H4B 108.2 .
N2 C5 C6 103.9(3) .
N2 C5 H5A 111.0 .
C6 C5 H5A 111.0 .
N2 C5 H5B 111.0 .
C6 C5 H5B 111.0 .
H5A C5 H5B 109.0 .
C5 C6 C7 106.5(4) .
C5 C6 H6A 110.4 .
C7 C6 H6A 110.4 .
C5 C6 H6B 110.4 .
C7 C6 H6B 110.4 .
H6A C6 H6B 108.6 .
C8 C7 C6 104.0(4) .
C8 C7 H7A 111.0 .
C6 C7 H7A 111.0 .
C8 C7 H7B 111.0 .
C6 C7 H7B 111.0 .
H7A C7 H7B 109.0 .
N2 C8 N1 120.9(4) .
N2 C8 C7 110.7(4) .
N1 C8 C7 128.3(4) .
C10 C9 C14 119.9(4) .
C10 C9 C1 122.1(4) .
C14 C9 C1 117.7(4) .
C9 C10 C11 120.1(4) .
C9 C10 H10 120.0 .
C11 C10 H10 120.0 .
C12 C11 C10 120.1(4) .
C12 C11 H11 120.0 .
C10 C11 H11 120.0 .
C11 C12 C13 120.4(5) .
C11 C12 H12 119.8 .
C13 C12 H12 119.8 .
C14 C13 C12 120.2(4) .
C14 C13 H13 119.9 .
C12 C13 H13 119.9 .
C13 C14 C9 119.4(4) .
C13 C14 H14 120.3 .
C9 C14 H14 120.3 .
C16 C15 C20 114.7(4) .
C16 C15 B1 122.5(4) .
C20 C15 B1 122.5(4) .
C17 C16 C15 122.5(4) .
C17 C16 H16 118.7 .
C15 C16 H16 118.7 .
C18 C17 C16 120.9(4) .
C18 C17 H17 119.5 .
C16 C17 H17 119.5 .
C17 C18 C19 118.5(4) .
C17 C18 H18 120.8 .
C19 C18 H18 120.8 .
C18 C19 C20 120.5(4) .
C18 C19 H19 119.8 .
C20 C19 H19 119.8 .
C19 C20 C15 122.9(4) .
C19 C20 H20 118.6 .
C15 C20 H20 118.6 .
C26 C21 C22 115.0(4) .
C26 C21 B1 123.2(4) .
C22 C21 B1 121.5(4) .
C23 C22 C21 122.7(4) .
C23 C22 H22 118.6 .
C21 C22 H22 118.6 .
C22 C23 C24 120.3(4) .
C22 C23 H23 119.9 .
C24 C23 H23 119.9 .
C25 C24 C23 119.2(4) .
C25 C24 H24 120.4 .
C23 C24 H24 120.4 .
C24 C25 C26 120.2(4) .
C24 C25 H25 119.9 .
C26 C25 H25 119.9 .
C25 C26 C21 122.6(4) .
C25 C26 H26 118.7 .
C21 C26 H26 118.7 .
C28 C27 C32 114.7(4) .
C28 C27 B1 120.6(4) .
C32 C27 B1 124.5(4) .
C29 C28 C27 123.2(4) .
C29 C28 H28 118.4 .
C27 C28 H28 118.4 .
C30 C29 C28 120.0(5) .
C30 C29 H29 120.0 .
C28 C29 H29 120.0 .
C29 C30 C31 118.6(4) .
C29 C30 H30 120.7 .
C31 C30 H30 120.7 .
C32 C31 C30 120.6(5) .
C32 C31 H31 119.7 .
C30 C31 H31 119.7 .
C31 C32 C27 122.8(4) .
C31 C32 H32 118.6 .
C27 C32 H32 118.6 .
C38 C33 C34 114.4(4) .
C38 C33 B1 123.4(4) .
C34 C33 B1 121.9(4) .
C35 C34 C33 123.7(5) .
C35 C34 H34 118.2 .
C33 C34 H34 118.2 .
C36 C35 C34 119.8(5) .
C36 C35 H35 120.1 .
C34 C35 H35 120.1 .
C37 C36 C35 118.6(5) .
C37 C36 H36 120.7 .
C35 C36 H36 120.7 .
C36 C37 C38 121.1(5) .
C36 C37 H37 119.5 .
C38 C37 H37 119.5 .
C33 C38 C37 122.5(5) .
C33 C38 H38 118.8 .
C37 C38 H38 118.8 .
C100 C100 C101 110.4(8) 3_565
C100 C100 H10A 109.6 3_565
C101 C100 H10A 109.6 .
C100 C100 H10B 109.6 3_565
C101 C100 H10B 109.6 .
H10A C100 H10B 108.1 .
C100 C101 C102 104.7(8) .
C100 C101 H10C 110.8 .
C102 C101 H10C 110.8 .
C100 C101 H10D 110.8 .
C102 C101 H10D 110.8 .
H10C C101 H10D 108.9 .
C101 C102 H10E 109.5 .
C101 C102 H10F 109.5 .
H10E C102 H10F 109.5 .
C101 C102 H10G 109.5 .
H10E C102 H10G 109.5 .
H10F C102 H10G 109.5 .

loop_
_geom_bond_atom_site_label_1
_geom_bond_atom_site_label_2
_geom_bond_distance
_geom_bond_site_symmetry_2
O1 C1 1.208(5) .
N1 C8 1.349(5) .
N1 C1 1.419(5) .
N1 C2 1.480(5) .
C1 C9 1.480(6) .
B1 C15 1.632(6) .
B1 C21 1.647(6) .
B1 C27 1.649(6) .
B1 C33 1.653(6) .
N2 C8 1.310(5) .
N2 C4 1.462(5) .
N2 C5 1.465(5) .
C2 C3 1.510(6) .
C2 H2A 0.9900 .
C2 H2B 0.9900 .
C3 C4 1.503(6) .
C3 H3A 0.9900 .
C3 H3B 0.9900 .
C4 H4A 0.9900 .
C4 H4B 0.9900 .
C5 C6 1.504(6) .
C5 H5A 0.9900 .
C5 H5B 0.9900 .
C6 C7 1.509(7) .
C6 H6A 0.9900 .
C6 H6B 0.9900 .
C7 C8 1.489(6) .
C7 H7A 0.9900 .
C7 H7B 0.9900 .
C9 C10 1.380(6) .
C9 C14 1.397(6) .
C10 C11 1.381(7) .
C10 H10 0.9500 .
C11 C12 1.371(7) .
C11 H11 0.9500 .
C12 C13 1.382(7) .
C12 H12 0.9500 .
C13 C14 1.378(6) .
C13 H13 0.9500 .
C14 H14 0.9500 .
C15 C16 1.400(6) .
C15 C20 1.404(6) .
C16 C17 1.387(6) .
C16 H16 0.9500 .
C17 C18 1.373(7) .
C17 H17 0.9500 .
C18 C19 1.378(6) .
C18 H18 0.9500 .
C19 C20 1.384(6) .
C19 H19 0.9500 .
C20 H20 0.9500 .
C21 C26 1.395(6) .
C21 C22 1.407(6) .
C22 C23 1.376(6) .
C22 H22 0.9500 .
C23 C24 1.380(7) .
C23 H23 0.9500 .
C24 C25 1.368(7) .
C24 H24 0.9500 .
C25 C26 1.394(6) .
C25 H25 0.9500 .
C26 H26 0.9500 .
C27 C28 1.397(6) .
C27 C32 1.398(6) .
C28 C29 1.384(6) .
C28 H28 0.9500 .
C29 C30 1.375(7) .
C29 H29 0.9500 .
C30 C31 1.386(7) .
C30 H30 0.9500 .
C31 C32 1.375(6) .
C31 H31 0.9500 .
C32 H32 0.9500 .
C33 C38 1.388(6) .
C33 C34 1.402(6) .
C34 C35 1.383(7) .
C34 H34 0.9500 .
C35 C36 1.379(8) .
C35 H35 0.9500 .
C36 C37 1.364(8) .
C36 H36 0.9500 .
C37 C38 1.397(6) .
C37 H37 0.9500 .
C38 H38 0.9500 .
C100 C100 1.414(9) 3_565
C100 C101 1.464(8) .
C100 H10A 0.9900 .
C100 H10B 0.9900 .
C101 C102 1.520(9) .
C101 H10C 0.9900 .
C101 H10D 0.9900 .
C102 H10E 0.9800 .
C102 H10F 0.9800 .
C102 H10G 0.9800 .
